data_9007702
loop_
_publ_author_name
'Aubert, Emmanuel'
'Porcher, Florence'
'Souhassou, Mohamed'
'Lecomte, Claude'

_publ_section_title
;
 Characterization of intra-framework and guest/host interactions
 in the AlPO~4~-15 molecular sieve by charge-density analysis
 Note: zeolite
;
_journal_coden_ASTM ASBSDK
_journal_issue 6
_journal_name_full
;
 Acta Crystallographica, Section B: Structural Science
;
_journal_page_first 687
_journal_page_last 700
_journal_paper_doi 10.1107/S0108768103017075
_journal_volume 59
_journal_year 2003
_chemical_formula_moiety 'H3 Al2 O10 P2, H4 N, H2 O'
_chemical_formula_structural NH4AL2(OH)(H2O)(PO4)2,H20
_chemical_formula_sum 'Al2 H9 N O11 P2'
_chemical_formula_weight 314.98
_chemical_name_common AlPO~4~-15
_space_group_crystal_system monoclinic
_space_group_IT_number 14
_space_group_name_Hall '-P 2yn'
_space_group_name_H-M_alt 'P 1 21/n 1'
_atom_sites_solution_hydrogens difmap
_atom_sites_solution_primary direct
_atom_sites_solution_secondary difmap
_audit_creation_method in-house
_cell_angle_alpha 90.00
_cell_angle_beta 103.580(10)
_cell_angle_gamma 90.00
_cell_formula_units_Z 4
_cell_length_a 9.5560(10)
_cell_length_b 9.5630(10)
_cell_length_c 9.6150(10)
_cell_measurement_temperature 115.0(10)
_cell_volume 854.093
_computing_cell_refinement 'HKL2000 (Otwinowski et al.,2000)'
_computing_data_collection 'Nonius Kappa'
_computing_data_reduction 'DREAD (Blessing,1989)'
_computing_structure_refinement 'MoPro (Guillot et al., 2001)'
_computing_structure_solution 'Nrcvax (Gabe et al., 1989)'
_diffrn_ambient_temperature 115
_diffrn_measured_fraction_theta_full 1
_diffrn_measured_fraction_theta_max 0.97
_diffrn_measurement_device_type 'Nonius KappaCCD diffractometer'
_diffrn_measurement_method '\f and \w scans'
_diffrn_radiation_monochromator graphite
_diffrn_radiation_source 'fine-focus sealed tube'
_diffrn_radiation_type MoK\a
_diffrn_radiation_wavelength 0.7107
_diffrn_reflns_av_R_equivalents 0.029
_diffrn_reflns_limit_h_max 19
_diffrn_reflns_limit_h_min -19
_diffrn_reflns_limit_k_max 20
_diffrn_reflns_limit_k_min -20
_diffrn_reflns_limit_l_max 19
_diffrn_reflns_limit_l_min -20
_diffrn_reflns_number 145662
_diffrn_reflns_theta_full 46
_diffrn_reflns_theta_max 49
_diffrn_reflns_theta_min 3
_exptl_absorpt_coefficient_mu 0.76
_exptl_absorpt_correction_T_max 0.93
_exptl_absorpt_correction_T_min 0.89
_exptl_absorpt_correction_type integration
_exptl_absorpt_process_details 'Absorb, (DeTitta, 1985)'
_exptl_crystal_colour Colourless
_exptl_crystal_density_diffrn 2.450
_exptl_crystal_density_method 'not measured'
_exptl_crystal_description '12-faced polyhedron'
_exptl_crystal_F_000 640
_exptl_crystal_size_max 0.22
_exptl_crystal_size_mid 0.17
_exptl_crystal_size_min 0.14
_refine_diff_density_max 0.20
_refine_diff_density_min -0.20
_refine_ls_extinction_coef 870
_refine_ls_extinction_expression 'Becker & Coppens 1974'
_refine_ls_extinction_method Becker-Coppens
_refine_ls_goodness_of_fit_all 1.652
_refine_ls_goodness_of_fit_ref 1.652
_refine_ls_hydrogen_treatment refall
_refine_ls_matrix_type full
_refine_ls_number_parameters 510
_refine_ls_number_reflns 4725
_refine_ls_R_factor_all 0.0102
_refine_ls_R_factor_gt 0.0102
_refine_ls_shift/su_max 0.09
_refine_ls_structure_factor_coef F
_refine_ls_weighting_scheme sigma
_refine_ls_wR_factor_all 0.0066
_refine_ls_wR_factor_ref 0.0066
_reflns_number_gt 8561
_reflns_number_total 8561
_reflns_threshold_expression 'I > 0 u(I)'
_cod_duplicate_entry 2104014
_cod_original_formula_sum 'P2 Al2 O11 N H9'
_cod_database_code 9007702

loop_
_symmetry_equiv_pos_as_xyz
x,y,z
1/2+x,1/2-y,1/2+z
1/2-x,1/2+y,1/2-z
-x,-y,-z

loop_
_atom_site_aniso_label
_atom_site_aniso_U_11
_atom_site_aniso_U_22
_atom_site_aniso_U_33
_atom_site_aniso_U_12
_atom_site_aniso_U_13
_atom_site_aniso_U_23
P1 0.00269 0.00301 0.00288 -0.00020 0.00065 0.00016
P2 0.00267 0.00285 0.00263 -0.00014 0.00011 0.00001
Al1 0.00293 0.00345 0.00288 -0.00011 0.00044 -0.00014
Al2 0.00298 0.00359 0.00296 -0.00019 0.00015 -0.00008
O1 0.00301 0.00517 0.00459 -0.00106 0.00085 -0.00055
O2 0.00466 0.00528 0.00497 -0.00086 0.00184 0.00185
O3 0.00417 0.00584 0.00276 -0.00048 0.00078 0.00070
O4 0.00487 0.00320 0.00516 0.00068 0.00190 0.00029
O5 0.00297 0.00675 0.00437 -0.00015 -0.00006 0.00136
O6 0.00481 0.00359 0.00418 -0.00141 -0.00003 0.00027
O7 0.00580 0.00403 0.00469 -0.00013 0.00129 -0.00189
O8 0.00518 0.00585 0.00250 0.00006 -0.00058 -0.00055
O9 0.00413 0.00453 0.00448 -0.00044 0.00098 0.00059
O10 0.00491 0.00631 0.00889 -0.00198 0.00084 0.00096
O11 0.01051 0.00863 0.00823 0.00091 0.00336 -0.00036
N 0.00693 0.00947 0.00683 0.00152 0.00134 0.00044

loop_
_atom_site_label
_atom_site_fract_x
_atom_site_fract_y
_atom_site_fract_z
_atom_site_U_iso_or_equiv
P1 0.30112 0.53295 0.15134 0.00286
P2 0.79455 0.80891 0.13625 0.00280
Al1 0.61377 0.53762 0.12775 0.00313
Al2 0.39303 0.22976 0.18478 0.00327
O1 0.45676 0.58656 0.20305 0.00426
O2 0.19288 0.62927 0.19356 0.00485
O3 0.26278 0.52050 -0.01400 0.00426
O4 0.28927 0.38662 0.21529 0.00429
O5 0.95422 0.76935 0.16548 0.00485
O6 0.77919 0.95029 0.20925 0.00437
O7 0.70821 0.69936 0.19652 0.00483
O8 0.73961 0.82479 -0.02469 0.00476
O9 0.49666 0.36443 0.05453 0.00439
O10 0.50018 0.06728 0.14699 0.00683
O11 0.31887 0.85681 0.03809 0.00893
N 0.98742 0.30853 0.10266 0.00779
H1 0.56080 0.29840 0.02060 0.00840
H2 0.44490 -0.00980 0.09920 0.01300
H3 0.59610 0.03630 0.18890 0.01300
H4 0.26680 0.85870 0.11180 0.01500
H5 0.26500 0.90900 -0.04090 0.01450
H6 0.99880 0.27800 0.00660 0.01300
H7 0.89750 0.36520 0.08980 0.01440
H8 0.99100 0.22610 0.16710 0.01300
H9 0.07560 0.36340 0.14660 0.01300

loop_
_atom_type_symbol
_atom_type_description
_atom_type_scat_dispersion_real
_atom_type_scat_dispersion_imag
_atom_type_scat_source
H H 0.0000 0.0000 'International Tables Vol C Tables 4.2.6.8 and 6.1.1.4'
Al Al 0.0657 0.0525 'International Tables Vol C Tables 4.2.6.8 and 6.1.1.4'
N N 0.0066 0.0034 'International Tables Vol C Tables 4.2.6.8 and 6.1.1.4'
O O 0.0114 0.0062 'International Tables Vol C Tables 4.2.6.8 and 6.1.1.4'
P P 0.1039 0.0959 'International Tables Vol C Tables 4.2.6.8 and 6.1.1.4'

loop_
_geom_angle_atom_site_label_1
_geom_angle_atom_site_label_2
_geom_angle_atom_site_label_3
_geom_angle_site_symmetry_1
_geom_angle_site_symmetry_3
_geom_angle
_geom_angle_publ_flag
O1 P1 O2 1_555 1_555 112.360(10) y
O1 P1 O3 1_555 1_555 109.530(10) y
O1 P1 O4 1_555 1_555 109.190(10) y
O2 P1 O3 1_555 1_555 108.100(10) y
O2 P1 O4 1_555 1_555 109.090(10) y
O3 P1 O4 1_555 1_555 108.500(10) y
O5 P2 O6 1_555 1_555 109.220(10) y
O5 P2 O7 1_555 1_555 111.340(10) y
O5 P2 O8 1_555 1_555 107.600(10) y
O6 P2 O7 1_555 1_555 108.050(10) y
O6 P2 O8 1_555 1_555 109.140(10) y
O7 P2 O8 1_555 1_555 111.470(10) y
O1 Al1 O7 1_555 1_555 91.200(10) y
O1 Al1 O9 1_555 1_555 84.920(10) y
O1 Al1 O3 1_555 3_665 166.580(10) y
O1 Al1 O9 1_555 3_665 85.290(10) y
O7 Al1 O9 1_555 1_555 176.020(10) y
O7 Al1 O3 1_555 3_665 97.860(10) y
O7 Al1 O9 1_555 3_665 91.940(10) y
O9 Al1 O3 1_555 3_665 85.810(10) y
O9 Al1 O9 1_555 3_665 86.850(10) y
O3 Al1 O9 3_665 3_665 84.520(10) y
O7 Al1 O6 1_555 2_645 87.020(10) y
O6 Al1 O3 2_645 3_665 93.540(10) y
O6 Al1 O1 2_645 1_555 96.820(10) y
O6 Al1 O9 2_645 1_555 94.320(10) y
O6 Al1 O9 2_645 3_665 177.660(10) y
O4 Al2 O9 1_555 1_555 86.860(10) y
O4 Al2 O10 1_555 1_555 178.320(10) y
O4 Al2 O2 1_555 2_545 89.260(10) y
O4 Al2 O8 1_555 3_665 94.200(10) y
O9 Al2 O10 1_555 1_555 91.980(10) y
O9 Al2 O2 1_555 2_545 174.810(10) y
O9 Al2 O8 1_555 3_665 90.200(10) y
O10 Al2 O2 1_555 2_545 91.970(10) y
O2 Al2 O8 2_545 3_665 93.520(10) y
O5 Al2 O2 2_645 2_545 90.030(10) y
O5 Al2 O4 2_645 1_555 93.740(10) y
O5 Al2 O10 2_645 1_555 87.400(10) y
O8 Al2 O5 3_665 2_645 171.340(10) y
O5 Al2 O9 2_645 1_555 86.790(10) y
O10 Al2 O8 1_555 3_665 84.590(10) y
P1 O1 Al1 1_555 1_555 126.330(10) y
P1 O3 Al1 1_555 3_665 126.340(10) y
P2 O5 Al2 1_555 2_655 140.350(10) y
P2 O7 Al1 1_555 1_555 134.800(10) y
P1 O2 Al2 1_555 2_555 157.120(10) y
P1 O4 Al2 1_555 1_555 125.240(10) y
P2 O6 Al1 1_555 2_655 133.180(10) y
P2 O8 Al2 1_555 3_665 146.640(10) y
Al1 O9 Al1 1_555 3_665 93.150(10) y
Al1 O9 Al2 1_555 1_555 124.630(10) y
Al2 O9 Al1 1_555 3_665 123.190(10) y
Al1 O9 H1 1_555 1_555 107.6(3) y
Al2 O9 H1 1_555 1_555 102.2(3) y
H1 O9 Al1 1_555 3_665 104.2(2) y
Al2 O10 H2 1_555 1_555 116.7(3) y
Al2 O10 H3 1_555 1_555 131.6(2) y
H2 O10 H3 1_555 1_555 109.2(4) y
H4 O11 H5 1_555 1_555 107.6(3) y
H6 N H7 1_555 1_555 108.7(3) y
H6 N H8 1_555 1_555 110.4(4) y
H6 N H9 1_555 1_555 106.3(3) y
H7 N H8 1_555 1_555 114.1(3) y
H7 N H9 1_555 1_555 112.5(3) y
H8 N H9 1_555 1_555 104.5(3) y

loop_
_geom_bond_atom_site_label_1
_geom_bond_atom_site_label_2
_geom_bond_site_symmetry_2
_geom_bond_distance
_geom_bond_publ_flag
P1 O1 1_555 1.5410(2) y
P1 O2 1_555 1.5101(2) y
P1 O3 1_555 1.5498(2) y
P1 O4 1_555 1.5433(2) y
P2 O5 1_555 1.5326(2) y
P2 O6 1_555 1.5461(2) y
P2 O7 1_555 1.5293(2) y
P2 O8 1_555 1.5204(2) y
Al1 O1 1_555 1.8721(3) y
Al1 O3 3_665 1.8716(3) y
Al1 O6 2_645 1.8567(2) y
Al1 O7 1_555 1.8342(2) y
Al1 O9 1_555 2.0300(3) y
Al1 O9 3_665 2.0479(3) y
Al2 O2 2_545 1.8485(2) y
Al2 O4 1_555 1.8590(2) y
Al2 O5 2_645 1.8330(2) y
Al2 O8 3_665 1.8254(2) y
Al2 O9 1_555 2.1886(3) y
Al2 O10 1_555 1.9415(3) y
O9 H1 1_555 0.987(5) y
O10 H2 1_555 0.959(5) y
O10 H3 1_555 0.958(4) y
O11 H4 1_555 0.957(4) y
O11 H5 1_555 0.953(4) y
N H6 1_555 0.999(4) y
N H7 1_555 0.999(4) y
N H8 1_555 0.998(4) y
N H9 1_555 0.998(4) y

loop_
_cod_changelog_entry_id
_cod_changelog_entry_author
_cod_changelog_entry_date
_cod_changelog_entry_text
1 'Vaitkus, Antanas' 2024-08-07T14:37:18+03:00
;
 Updated the '_geom_angle_site_symmetry_1', '_geom_angle_site_symmetry_1' and
 '_geom_bond_site_symmetry_2' data item values to use an underscore ('_')
 instead of a dot ('.') as the separator.
;

loop_
_cod_related_entry_id
_cod_related_entry_database
_cod_related_entry_code
1 AMCSD 0009930
